data_8107042
loop_
_publ_author_name
'Ma, Fa-Xue'
'Zhao, Dan'
'Yang, Rui-Juan'
'Huang, Min'

_publ_section_title
;
 Crystal structure of
 poly-[tetraaquabis(\m8-benzene-1,2,4,5-tetracarboxylato-1\k3 O 4:O 6:O
 8:2\k4 O 2:O 2:O 5:O 5:3\k4 O 1:O 3:O 5:O
 7)(di-\m3-hydroxido)-pentazinc(II)] decahydrate, C20H34O32Zn5
;
_journal_issue 3
_journal_name_full 'Zeitschrift f\"ur Kristallographie - New Crystal Structures'
_journal_page_first 897
_journal_page_last 899
_journal_paper_doi 10.1515/ncrs-2015-0310
_journal_volume 231
_journal_year 2016
_chemical_formula_sum 'C20 H34 O32 Zn5'
_chemical_formula_weight 1113.32
_space_group_crystal_system monoclinic
_space_group_IT_number 14
_space_group_name_Hall '-P 2ybc'
_space_group_name_H-M_alt 'P 1 21/c 1'
_atom_sites_solution_hydrogens mixed
_cell_angle_alpha 90
_cell_angle_beta 113.2070(10)
_cell_angle_gamma 90
_cell_formula_units_Z 2
_cell_length_a 7.4196(2)
_cell_length_b 16.7276(4)
_cell_length_c 15.4905(3)
_cell_measurement_reflns_used 257
_cell_measurement_temperature 296(2)
_cell_measurement_theta_max 21.69
_cell_measurement_theta_min 4.27
_cell_volume 1767.00(7)
_computing_cell_refinement 'SAINT (Bruker, 2014)'
_computing_data_collection 'SMART APEX II (Bruker, 2014)'
_computing_data_reduction 'SAINT (Bruker, 2014)'
_computing_molecular_graphics 'SHELXTL (Sheldrick, 2014)'
_computing_publication_material 'SHELXTL (Sheldrick, 2014)'
_computing_structure_refinement 'SHELXL (Sheldrick, 2014)'
_computing_structure_solution 'SHELXS (Sheldrick, 2014)'
_diffrn_ambient_temperature 296(2)
_diffrn_detector_area_resol_mean 83.33
_diffrn_measured_fraction_theta_full 1.000
_diffrn_measured_fraction_theta_max 0.998
_diffrn_measurement_device_type 'Bruker smart APEX II CCD'
_diffrn_measurement_method '\w scans'
_diffrn_radiation_type MoK\a
_diffrn_radiation_wavelength 0.71073
_diffrn_reflns_av_R_equivalents 0.0668
_diffrn_reflns_av_unetI/netI 0.0602
_diffrn_reflns_Laue_measured_fraction_full 1.000
_diffrn_reflns_Laue_measured_fraction_max 0.998
_diffrn_reflns_limit_h_max 9
_diffrn_reflns_limit_h_min -9
_diffrn_reflns_limit_k_max 22
_diffrn_reflns_limit_k_min -22
_diffrn_reflns_limit_l_max 20
_diffrn_reflns_limit_l_min -20
_diffrn_reflns_number 21372
_diffrn_reflns_point_group_measured_fraction_full 1.000
_diffrn_reflns_point_group_measured_fraction_max 0.998
_diffrn_reflns_theta_full 25.242
_diffrn_reflns_theta_max 28.323
_diffrn_reflns_theta_min 1.878
_diffrn_source 'fine-focus sealed tube'
_exptl_absorpt_coefficient_mu 3.463
_exptl_absorpt_correction_T_max 0.791
_exptl_absorpt_correction_T_min 0.657
_exptl_absorpt_correction_type multi-scan
_exptl_absorpt_process_details '(SADABS; Sheldrick, 1996)'
_exptl_crystal_colour colorless
_exptl_crystal_density_diffrn 2.092
_exptl_crystal_description prism
_exptl_crystal_F_000 1120
_exptl_crystal_size_max 0.200
_exptl_crystal_size_mid 0.050
_exptl_crystal_size_min 0.050
_refine_diff_density_max 1.064
_refine_diff_density_min -0.906
_refine_diff_density_rms 0.147
_refine_ls_extinction_coef 0.0016(5)
_refine_ls_extinction_expression Fc^*^=kFc[1+0.001xFc^2^\l^3^/sin(2\q)]^-1/4^
_refine_ls_extinction_method 'SHELXL-2014/7 (Sheldrick 2014'
_refine_ls_goodness_of_fit_ref 1.027
_refine_ls_hydrogen_treatment constr
_refine_ls_matrix_type full
_refine_ls_number_parameters 260
_refine_ls_number_reflns 4391
_refine_ls_number_restraints 12
_refine_ls_restrained_S_all 1.029
_refine_ls_R_factor_all 0.0829
_refine_ls_R_factor_gt 0.0503
_refine_ls_shift/su_max 0.000
_refine_ls_shift/su_mean 0.000
_refine_ls_structure_factor_coef Fsqd
_refine_ls_weighting_details 'w=1/[\s^2^(Fo^2^)+(0.0744P)^2^+2.9609P] where P=(Fo^2^+2Fc^2^)/3'
_refine_ls_weighting_scheme calc
_refine_ls_wR_factor_gt 0.1283
_refine_ls_wR_factor_ref 0.1432
_reflns_Friedel_coverage 0.000
_reflns_Friedel_fraction_full .
_reflns_Friedel_fraction_max .
_reflns_number_gt 3084
_reflns_number_total 4391
_reflns_threshold_expression 'I > 2\s(I)'
_cod_data_source_file suppl_ncrs-2015-0310_suppl.cif
_cod_data_source_block a
_cod_original_sg_symbol_H-M 'P 21/c'
_cod_database_code 8107042
_shelx_space_group_comment
;
The symmetry employed for this shelxl refinement is uniquely defined
by the following loop, which should always be used as a source of
symmetry information in preference to the above space-group names.
They are only intended as comments.
;
_shelx_estimated_absorpt_t_min 0.544
_shelx_estimated_absorpt_t_max 0.846
_exptl_absorpt_special_details .
_publcif_info_exptl_table_max_cols 4
_publcif_info_exptl_table_use_headnotes n

loop_
_space_group_symop_operation_xyz
'x, y, z'
'-x, y+1/2, -z+1/2'
'-x, -y, -z'
'x, -y-1/2, z-1/2'

loop_
_atom_site_label
_atom_site_type_symbol
_atom_site_fract_x
_atom_site_fract_y
_atom_site_fract_z
_atom_site_U_iso_or_equiv
_atom_site_adp_type
_atom_site_occupancy
_atom_site_site_symmetry_order
_atom_site_calc_flag
_atom_site_refinement_flags_posn
_atom_site_refinement_flags_adp
_atom_site_refinement_flags_occupancy
_atom_site_disorder_assembly
_atom_site_disorder_group
Zn1 Zn 0.46318(8) 0.98302(3) 0.18370(4) 0.02065(17) Uani 1 1 d . . . . .
Zn2 Zn 0.0000 1.0000 0.0000 0.0216(2) Uani 1 2 d S . P . .
Zn3 Zn 0.28995(9) 0.87559(4) -0.02236(4) 0.02724(19) Uani 1 1 d . . . . .
C1 C 0.0663(8) 0.8401(3) 0.0948(4) 0.0325(13) Uani 1 1 d . . . . .
C2 C 0.0082(7) 0.7776(3) 0.1480(4) 0.0265(11) Uani 1 1 d . . . . .
C3 C 0.1326(7) 0.7131(3) 0.1842(4) 0.0265(11) Uani 1 1 d . . . . .
H3 H 0.2428 0.7079 0.1702 0.032 Uiso 1 1 calc R U . . .
C7 C -0.1623(7) 0.7835(3) 0.1652(4) 0.0267(11) Uani 1 1 d . . . . .
C4 C 0.0976(7) 0.6561(3) 0.2411(4) 0.0253(11) Uani 1 1 d . . . . .
C5 C -0.0734(7) 0.6614(3) 0.2583(4) 0.0236(11) Uani 1 1 d . . . . .
C6 C -0.2024(7) 0.7242(3) 0.2182(4) 0.0279(11) Uani 1 1 d . . . . .
H14 H -0.3191 0.7267 0.2271 0.033 Uiso 1 1 calc R U . . .
C8 C -0.3127(7) 0.8483(3) 0.1282(4) 0.0272(11) Uani 1 1 d . . . . .
C9 C -0.1303(7) 0.6014(3) 0.3149(4) 0.0236(11) Uani 1 1 d . . . . .
C10 C 0.2509(7) 0.5928(3) 0.2801(4) 0.0253(11) Uani 1 1 d . . . . .
O1 O 0.1938(7) 0.8190(3) 0.0645(4) 0.0564(14) Uani 1 1 d . . . . .
O2 O -0.0149(6) 0.9063(2) 0.0841(3) 0.0339(9) Uani 1 1 d . . . . .
O3 O -0.4210(6) 0.8467(3) 0.0421(3) 0.0402(10) Uani 1 1 d . . . . .
O4 O -0.3256(6) 0.8961(2) 0.1871(3) 0.0387(10) Uani 1 1 d . . . . .
O5 O -0.0074(5) 0.5846(2) 0.3950(3) 0.0337(9) Uani 1 1 d . . . . .
O6 O -0.2995(6) 0.5739(3) 0.2790(3) 0.0464(12) Uani 1 1 d . . . . .
O7 O 0.3439(6) 0.5850(2) 0.3668(3) 0.0362(10) Uani 1 1 d . . . . .
O8 O 0.2934(6) 0.5508(2) 0.2239(3) 0.0352(9) Uani 1 1 d . . . . .
O9 O 0.2991(5) 0.9844(2) 0.0439(3) 0.0261(8) Uani 1 1 d . . . . .
H9 H 0.3401 1.0302 0.0227 0.031 Uiso 1 1 d R U . . .
O10 O 0.3953(7) 0.9106(3) 0.2738(4) 0.0629(14) Uani 1 1 d . . . . .
O11 O 0.2718(10) 0.7472(4) -0.0722(5) 0.093(2) Uani 1 1 d . . . . .
H11A H 0.1736 0.7291 -0.1255 0.111 Uiso 1 1 d R U . . .
H11B H 0.2460 0.7267 -0.0242 0.111 Uiso 1 1 d R U . . .
O12 O 0.604(2) 0.7686(9) 0.3791(11) 0.227(6) Uani 1 1 d . . . . .
O13 O 0.049(3) 1.1547(10) 0.5577(13) 0.261(7) Uani 1 1 d . U . . .
O14 O -0.5592(16) 0.6019(6) 0.0671(6) 0.159(4) Uani 1 1 d . . . . .
H14A H -0.5063 0.5529 0.0871 0.191 Uiso 1 1 d R U . . .
H14B H -0.5204 0.6366 0.1171 0.191 Uiso 1 1 d R U . . .
O15 O 0.0793(10) 0.9304(5) 0.3214(5) 0.105(3) Uani 1 1 d . . . . .
H15A H -0.0511 0.9308 0.2825 0.126 Uiso 1 1 d R U . . .
H15B H 0.0997 0.9446 0.3820 0.126 Uiso 1 1 d R U . . .
H10B H 0.2697 0.9116 0.2678 0.126 Uiso 1 1 d R U . . .
H10A H 0.4757 0.8695 0.3068 0.126 Uiso 1 1 d R U . . .
H12B H 0.5980 0.8018 0.4268 0.147 Uiso 1 1 d R U . . .
H12A H 0.6839 0.7260 0.4043 0.168 Uiso 1 1 d R U . . .
H16A H 0.1746 1.0897 0.4800 0.168 Uiso 1 1 d R U . . .
H16B H 0.2197 1.0444 0.4140 0.168 Uiso 1 1 d R U . . .
H13B H -0.0755 1.1368 0.5322 0.168 Uiso 1 1 d R U . . .
H13A H 0.0916 1.2008 0.5973 0.168 Uiso 1 1 d R U . . .
O16 O 0.231(3) 1.0418(11) 0.4729(11) 0.250(7) Uani 1 1 d . U . . .

loop_
_atom_site_aniso_label
_atom_site_aniso_U_11
_atom_site_aniso_U_22
_atom_site_aniso_U_33
_atom_site_aniso_U_23
_atom_site_aniso_U_13
_atom_site_aniso_U_12
Zn1 0.0137(3) 0.0227(3) 0.0230(3) -0.0050(2) 0.0045(2) 0.0026(2)
Zn2 0.0180(4) 0.0212(4) 0.0272(4) 0.0013(3) 0.0105(3) 0.0015(3)
Zn3 0.0195(3) 0.0339(4) 0.0299(3) 0.0043(3) 0.0114(3) 0.0029(2)
C1 0.027(3) 0.032(3) 0.044(3) 0.009(3) 0.019(3) 0.004(2)
C2 0.021(2) 0.025(3) 0.033(3) 0.007(2) 0.010(2) 0.001(2)
C3 0.022(3) 0.027(3) 0.037(3) 0.006(2) 0.019(2) 0.004(2)
C7 0.021(2) 0.028(3) 0.033(3) 0.005(2) 0.013(2) 0.003(2)
C4 0.023(3) 0.024(3) 0.029(3) 0.008(2) 0.010(2) 0.003(2)
C5 0.021(2) 0.021(2) 0.029(3) 0.006(2) 0.009(2) -0.0001(19)
C6 0.019(2) 0.033(3) 0.034(3) 0.001(2) 0.013(2) 0.001(2)
C8 0.020(2) 0.027(3) 0.040(3) 0.005(2) 0.017(2) 0.002(2)
C9 0.018(2) 0.021(2) 0.032(3) 0.002(2) 0.011(2) 0.0016(19)
C10 0.017(2) 0.030(3) 0.034(3) 0.012(2) 0.016(2) 0.005(2)
O1 0.055(3) 0.043(3) 0.097(4) 0.036(3) 0.058(3) 0.022(2)
O2 0.036(2) 0.027(2) 0.045(2) 0.0138(18) 0.0226(19) 0.0073(17)
O3 0.029(2) 0.055(3) 0.032(2) 0.001(2) 0.0074(18) 0.018(2)
O4 0.033(2) 0.037(2) 0.042(2) -0.0028(19) 0.0117(19) 0.0083(18)
O5 0.0219(19) 0.043(2) 0.031(2) 0.0164(18) 0.0054(17) -0.0079(17)
O6 0.028(2) 0.056(3) 0.044(3) 0.022(2) 0.0024(19) -0.015(2)
O7 0.029(2) 0.046(2) 0.034(2) 0.0084(19) 0.0125(18) 0.0140(18)
O8 0.037(2) 0.030(2) 0.044(2) 0.0002(18) 0.022(2) 0.0052(17)
O9 0.0220(18) 0.0206(18) 0.036(2) 0.0020(15) 0.0120(16) -0.0009(14)
O10 0.045(3) 0.063(3) 0.089(4) 0.008(3) 0.034(3) 0.002(2)
O11 0.111(6) 0.085(5) 0.077(4) -0.013(4) 0.032(4) -0.016(4)
O12 0.206(13) 0.256(15) 0.295(16) 0.024(14) 0.182(13) -0.006(12)
O13 0.284(15) 0.240(13) 0.286(14) -0.027(12) 0.139(12) -0.030(12)
O14 0.215(12) 0.170(9) 0.073(5) -0.012(6) 0.037(6) -0.027(8)
O15 0.056(4) 0.154(7) 0.093(5) -0.027(5) 0.017(4) 0.003(4)
O16 0.268(14) 0.248(13) 0.210(12) -0.033(11) 0.067(11) 0.048(12)

loop_
_atom_type_symbol
_atom_type_description
_atom_type_scat_dispersion_real
_atom_type_scat_dispersion_imag
_atom_type_scat_source
C C 0.0033 0.0016 'International Tables Vol C Tables 4.2.6.8 and 6.1.1.4'
O O 0.0106 0.0060 'International Tables Vol C Tables 4.2.6.8 and 6.1.1.4'
Zn Zn 0.2839 1.4301 'International Tables Vol C Tables 4.2.6.8 and 6.1.1.4'
H H 0.0000 0.0000 'International Tables Vol C Tables 4.2.6.8 and 6.1.1.4'

loop_
_geom_angle_atom_site_label_1
_geom_angle_atom_site_label_2
_geom_angle_atom_site_label_3
_geom_angle
_geom_angle_site_symmetry_1
_geom_angle_site_symmetry_3
O9 Zn1 O10 121.87(19) . .
O9 Zn1 O4 99.26(15) . 1_655
O10 Zn1 O4 87.46(19) . 1_655
O9 Zn1 O8 134.82(15) . 2_655
O10 Zn1 O8 103.12(19) . 2_655
O4 Zn1 O8 85.75(16) 1_655 2_655
O9 Zn1 O6 96.54(15) . 2
O10 Zn1 O6 85.4(2) . 2
O4 Zn1 O6 164.14(16) 1_655 2
O8 Zn1 O6 82.13(16) 2_655 2
O9 Zn2 O9 180.0 3_575 .
O9 Zn2 O2 90.78(15) 3_575 3_575
O9 Zn2 O2 89.22(15) . 3_575
O9 Zn2 O2 89.22(15) 3_575 .
O9 Zn2 O2 90.78(15) . .
O2 Zn2 O2 180.0 3_575 .
O9 Zn2 O5 97.53(14) 3_575 4_575
O9 Zn2 O5 82.47(14) . 4_575
O2 Zn2 O5 90.78(16) 3_575 4_575
O2 Zn2 O5 89.22(16) . 4_575
O9 Zn2 O5 82.47(14) 3_575 2
O9 Zn2 O5 97.53(14) . 2
O2 Zn2 O5 89.22(16) 3_575 2
O2 Zn2 O5 90.78(16) . 2
O5 Zn2 O5 180.00(15) 4_575 2
O9 Zn2 Zn3 138.49(10) 3_575 .
O9 Zn2 Zn3 41.50(10) . .
O2 Zn2 Zn3 103.05(11) 3_575 .
O2 Zn2 Zn3 76.95(11) . .
O5 Zn2 Zn3 44.31(10) 4_575 .
O5 Zn2 Zn3 135.69(10) 2 .
O9 Zn2 Zn3 41.51(10) 3_575 3_575
O9 Zn2 Zn3 138.49(10) . 3_575
O2 Zn2 Zn3 76.95(11) 3_575 3_575
O2 Zn2 Zn3 103.05(11) . 3_575
O5 Zn2 Zn3 135.69(10) 4_575 3_575
O5 Zn2 Zn3 44.31(10) 2 3_575
Zn3 Zn2 Zn3 180.0 . 3_575
O1 Zn3 O7 166.4(2) . 4_575
O1 Zn3 O3 98.29(19) . 1_655
O7 Zn3 O3 88.36(17) 4_575 1_655
O1 Zn3 O9 91.88(18) . .
O7 Zn3 O9 98.95(16) 4_575 .
O3 Zn3 O9 98.21(16) 1_655 .
O1 Zn3 O5 89.60(18) . 4_575
O7 Zn3 O5 83.94(16) 4_575 4_575
O3 Zn3 O5 172.12(17) 1_655 4_575
O9 Zn3 O5 81.40(14) . 4_575
O1 Zn3 O11 78.0(2) . .
O7 Zn3 O11 91.4(2) 4_575 .
O3 Zn3 O11 81.5(2) 1_655 .
O9 Zn3 O11 169.6(2) . .
O5 Zn3 O11 100.3(2) 4_575 .
O1 Zn3 Zn2 78.18(12) . .
O7 Zn3 Zn2 104.70(12) 4_575 .
O3 Zn3 Zn2 138.24(12) 1_655 .
O9 Zn3 Zn2 41.22(10) . .
O5 Zn3 Zn2 43.46(9) 4_575 .
O11 Zn3 Zn2 136.12(19) . .
O2 C1 O1 126.6(5) . .
O2 C1 C2 117.9(5) . .
O1 C1 C2 115.5(5) . .
C3 C2 C7 119.1(5) . .
C3 C2 C1 118.5(5) . .
C7 C2 C1 122.4(5) . .
C2 C3 C4 122.0(5) . .
C2 C3 H3 119.0 . .
C4 C3 H3 119.0 . .
C6 C7 C2 118.9(5) . .
C6 C7 C8 116.1(4) . .
C2 C7 C8 125.0(5) . .
C3 C4 C5 119.2(5) . .
C3 C4 C10 116.1(4) . .
C5 C4 C10 124.8(4) . .
C6 C5 C4 118.5(5) . .
C6 C5 C9 117.7(4) . .
C4 C5 C9 123.7(4) . .
C7 C6 C5 122.2(5) . .
C7 C6 H14 118.9 . .
C5 C6 H14 118.9 . .
O4 C8 O3 126.1(5) . .
O4 C8 C7 116.5(5) . .
O3 C8 C7 117.2(5) . .
O6 C9 O5 125.0(5) . .
O6 C9 C5 117.0(4) . .
O5 C9 C5 118.0(4) . .
O8 C10 O7 120.3(5) . .
O8 C10 C4 118.4(5) . .
O7 C10 C4 121.1(5) . .
C1 O1 Zn3 129.7(4) . .
C1 O2 Zn2 128.1(4) . .
C8 O3 Zn3 128.7(4) . 1_455
C8 O4 Zn1 133.7(4) . 1_455
C9 O5 Zn2 134.0(3) . 2_545
C9 O5 Zn3 133.7(3) . 4_576
Zn2 O5 Zn3 92.23(14) 2_545 4_576
C9 O6 Zn1 135.6(4) . 2_545
C10 O7 Zn3 131.9(3) . 4_576
C10 O8 Zn1 102.2(3) . 2_645
Zn1 O9 Zn2 118.00(18) . .
Zn1 O9 Zn3 114.08(16) . .
Zn2 O9 Zn3 97.28(15) . .
Zn1 O9 H9 104.1 . .
Zn2 O9 H9 103.7 . .
Zn3 O9 H9 119.9 . .
Zn1 O10 H10B 116.2 . .
Zn1 O10 H10A 122.6 . .
H10B O10 H10A 119.2 . .
Zn3 O11 H11A 122.8 . .
Zn3 O11 H11B 94.7 . .
H11A O11 H11B 105.4 . .
H12B O12 H12A 110.4 . .
H13B O13 H13A 124.4 . .
H14A O14 H14B 109.3 . .
H15A O15 H15B 112.0 . .
H16A O16 H16B 102.4 . .

loop_
_geom_bond_atom_site_label_1
_geom_bond_atom_site_label_2
_geom_bond_distance
_geom_bond_site_symmetry_2
Zn1 O9 2.023(4) .
Zn1 O10 2.054(5) .
Zn1 O4 2.123(4) 1_655
Zn1 O8 2.135(4) 2_655
Zn1 O6 2.162(4) 2
Zn2 O9 2.065(4) 3_575
Zn2 O9 2.065(4) .
Zn2 O2 2.068(4) 3_575
Zn2 O2 2.068(4) .
Zn2 O5 2.140(4) 4_575
Zn2 O5 2.140(4) 2
Zn2 Zn3 3.1091(6) .
Zn2 Zn3 3.1091(6) 3_575
Zn3 O1 1.993(4) .
Zn3 O7 2.021(4) 4_575
Zn3 O3 2.035(4) 1_655
Zn3 O9 2.077(4) .
Zn3 O5 2.173(4) 4_575
Zn3 O11 2.268(7) .
C1 O2 1.240(7) .
C1 O1 1.261(7) .
C1 C2 1.495(7) .
C2 C3 1.387(7) .
C2 C7 1.395(7) .
C3 C4 1.390(7) .
C3 H3 0.9300 .
C7 C6 1.392(7) .
C7 C8 1.499(7) .
C4 C5 1.399(7) .
C4 C10 1.495(7) .
C5 C6 1.393(7) .
C5 C9 1.497(7) .
C6 H14 0.9300 .
C8 O4 1.244(7) .
C8 O3 1.257(7) .
C9 O6 1.244(6) .
C9 O5 1.249(6) .
C10 O8 1.251(6) .
C10 O7 1.252(6) .
O3 Zn3 2.035(4) 1_455
O4 Zn1 2.123(4) 1_455
O5 Zn2 2.140(4) 2_545
O5 Zn3 2.173(4) 4_576
O6 Zn1 2.162(4) 2_545
O7 Zn3 2.021(4) 4_576
O8 Zn1 2.135(4) 2_645
O9 H9 0.9313 .
O10 H10B 0.9001 .
O10 H10A 0.9211 .
O11 H11A 0.9106 .
O11 H11B 0.9051 .
O12 H12B 0.9405 .
O12 H12A 0.9114 .
O13 H13B 0.9029 .
O13 H13A 0.9585 .
O14 H14A 0.9083 .
O14 H14B 0.9195 .
O15 H15A 0.9162 .
O15 H15B 0.9211 .
O16 H16A 0.9301 .
O16 H16B 0.8838 .

loop_
_geom_hbond_atom_site_label_D
_geom_hbond_atom_site_label_H
_geom_hbond_atom_site_label_A
_geom_hbond_distance_DH
_geom_hbond_distance_HA
_geom_hbond_distance_DA
_geom_hbond_angle_DHA
_geom_hbond_site_symmetry_A
O9 H9 O3 0.93 2.47 3.397(6) 175.4 3_575
O9 H9 O7 0.93 2.47 2.980(5) 114.5 2_655
O11 H11B O1 0.91 2.20 2.689(9) 113.2 .
O11 H11B O13 0.91 2.37 2.924(19) 119.3 2_545
O11 H11B O14 0.91 2.61 3.163(12) 119.7 1_655
O14 H14B O6 0.92 2.61 3.118(9) 115.2 .
O15 H15A O4 0.92 2.07 2.959(8) 162.3 .
O15 H15B O16 0.92 2.12 2.857(17) 136.3 .
O10 H10B O15 0.90 1.93 2.742(8) 149.9 .
O10 H10A O12 0.92 2.04 2.951(16) 168.7 .
O16 H16A O13 0.93 2.09 2.92(2) 147.0 .
O16 H16B O15 0.88 2.37 2.857(17) 115.1 .
O13 H13B O14 0.90 2.60 3.49(2) 169.5 2_455
O13 H13A O12 0.96 2.20 2.69(2) 110.4 3_676

loop_
_publcif_info_datablock.id
_publcif_info_datablock.publ_exptl
_publcif_info_datablock.publ_geom
_publcif_info_datablock.structure
{dd67b5c3-b5d2-41f7-967c-2ed71d078d04} y y y

loop_
_publcif_info_exptl_table_extra_item
sin_theta_over_lambda_max

loop_
_publcif_info_tables.block_id
_publcif_info_tables.reference_item
{dd67b5c3-b5d2-41f7-967c-2ed71d078d04} '_publcif_info_datablock.publ_exptl'
{dd67b5c3-b5d2-41f7-967c-2ed71d078d04} '_geom_hbond_atom_site_label_D'
